data_4032477
loop_
_publ_author_name
'Ding, Xiaomei'
'Huang, Manna'
'Yi, Zhou'
'Du, Dongchen'
'Zhu, Xinhai'
'Wan, Yiqian'

_publ_section_title
;
 Room-Temperature CuI-Catalyzed Amination of Aryl Iodides and Aryl
 Bromides.
;
_journal_issue 10
_journal_name_full 'The Journal of organic chemistry'
_journal_page_first 5416
_journal_page_last 5423
_journal_paper_doi 10.1021/acs.joc.7b00290
_journal_volume 82
_journal_year 2017
_chemical_formula_sum 'C11 H9 N3 O'
_chemical_formula_weight 199.21
_space_group_crystal_system monoclinic
_space_group_IT_number 14
_space_group_name_Hall '-P 2ybc'
_space_group_name_H-M_alt 'P 1 21/c 1'
_symmetry_space_group_name_Hall '-P 2ybc'
_symmetry_space_group_name_H-M 'P 1 21/c 1'
_atom_sites_solution_hydrogens mixed
_audit_creation_method SHELXL-2014/7
_cell_angle_alpha 90
_cell_angle_beta 105.452(15)
_cell_angle_gamma 90
_cell_formula_units_Z 4
_cell_length_a 10.3149(12)
_cell_length_b 6.1630(7)
_cell_length_c 16.152(2)
_cell_measurement_reflns_used 1406
_cell_measurement_temperature 293(2)
_cell_measurement_theta_max 66.6410
_cell_measurement_theta_min 5.6480
_cell_volume 989.7(2)
_computing_cell_refinement
;
CrysAlisPro, Agilent Technologies,
Version 1.171.37.34 (release 22-05-2014 CrysAlis171 .NET)
(compiled May 22 2014,16:03:01)
;
_computing_data_collection
;
CrysAlisPro, Agilent Technologies,
Version 1.171.37.34 (release 22-05-2014 CrysAlis171 .NET)
(compiled May 22 2014,16:03:01)
;
_computing_data_reduction
;
CrysAlisPro, Agilent Technologies,
Version 1.171.37.34 (release 22-05-2014 CrysAlis171 .NET)
(compiled May 22 2014,16:03:01)
;
_computing_structure_refinement 'SHELXL-2014/7 (Sheldrick, 2014)'
_diffrn_ambient_temperature 293(2)
_diffrn_detector_area_resol_mean 10.5058
_diffrn_measured_fraction_theta_full 0.982
_diffrn_measured_fraction_theta_max 0.982
_diffrn_measurement_device_type 'Xcalibur, Atlas, Gemini ultra'
_diffrn_radiation_type CuK\a
_diffrn_radiation_wavelength 1.54178
_diffrn_reflns_av_R_equivalents 0.0333
_diffrn_reflns_av_unetI/netI 0.0385
_diffrn_reflns_Laue_measured_fraction_full 0.982
_diffrn_reflns_Laue_measured_fraction_max 0.982
_diffrn_reflns_limit_h_max 12
_diffrn_reflns_limit_h_min -10
_diffrn_reflns_limit_k_max 6
_diffrn_reflns_limit_k_min -7
_diffrn_reflns_limit_l_max 17
_diffrn_reflns_limit_l_min -19
_diffrn_reflns_number 3567
_diffrn_reflns_point_group_measured_fraction_full 0.982
_diffrn_reflns_point_group_measured_fraction_max 0.982
_diffrn_reflns_theta_full 66.893
_diffrn_reflns_theta_max 66.893
_diffrn_reflns_theta_min 4.447
_diffrn_source 'sealed X-ray tube'
_exptl_absorpt_coefficient_mu 0.735
_exptl_absorpt_correction_T_max 1.00000
_exptl_absorpt_correction_T_min 0.82969
_exptl_absorpt_correction_type multi-scan
_exptl_crystal_colour red
_exptl_crystal_density_diffrn 1.337
_exptl_crystal_description plate
_exptl_crystal_F_000 416
_exptl_crystal_size_max 0.42
_exptl_crystal_size_mid 0.38
_exptl_crystal_size_min 0.08
_refine_diff_density_max 0.207
_refine_diff_density_min -0.232
_refine_diff_density_rms 0.051
_refine_ls_extinction_method none
_refine_ls_goodness_of_fit_ref 1.079
_refine_ls_hydrogen_treatment mixed
_refine_ls_matrix_type full
_refine_ls_number_parameters 140
_refine_ls_number_reflns 1734
_refine_ls_number_restraints 0
_refine_ls_restrained_S_all 1.079
_refine_ls_R_factor_all 0.0563
_refine_ls_R_factor_gt 0.0436
_refine_ls_shift/su_max 0.000
_refine_ls_shift/su_mean 0.000
_refine_ls_structure_factor_coef Fsqd
_refine_ls_weighting_details 'w=1/[\s^2^(Fo^2^)+(0.0601P)^2^+0.1689P] where P=(Fo^2^+2Fc^2^)/3'
_refine_ls_weighting_scheme calc
_refine_ls_wR_factor_gt 0.1108
_refine_ls_wR_factor_ref 0.1219
_reflns_Friedel_coverage 0.000
_reflns_number_gt 1412
_reflns_number_total 1734
_reflns_threshold_expression 'I > 2\s(I)'
_cod_data_source_file jo7b00290_si_002.cif
_cod_data_source_block 08193A
_cod_depositor_comments 'Adding full bibliography for 4032477.cif.'
_cod_database_code 4032477
_shelx_shelxl_version_number 2014/7
_shelx_space_group_comment
;
The symmetry employed for this shelxl refinement is uniquely defined
by the following loop, which should always be used as a source of
symmetry information in preference to the above space-group names.
They are only intended as comments.
;

loop_
_space_group_symop_operation_xyz
'x, y, z'
'-x, y+1/2, -z+1/2'
'-x, -y, -z'
'x, -y-1/2, z-1/2'

loop_
_atom_site_label
_atom_site_type_symbol
_atom_site_fract_x
_atom_site_fract_y
_atom_site_fract_z
_atom_site_U_iso_or_equiv
_atom_site_adp_type
_atom_site_occupancy
_atom_site_site_symmetry_order
_atom_site_calc_flag
_atom_site_refinement_flags_posn
_atom_site_refinement_flags_adp
O1 O 0.97686(12) 1.2155(2) 0.78118(9) 0.0320(3) Uani 1 1 d . .
N2 N 0.80571(15) 0.9764(2) 0.79594(10) 0.0294(4) Uani 1 1 d . .
N3 N 0.77708(16) 1.4773(3) 0.66813(10) 0.0291(4) Uani 1 1 d . .
N4 N 0.86928(15) 0.9386(3) 0.87216(10) 0.0301(4) Uani 1 1 d . .
C5 C 0.85764(17) 1.1663(3) 0.76260(12) 0.0263(4) Uani 1 1 d . .
C6 C 0.75283(17) 1.2840(3) 0.70334(12) 0.0268(4) Uani 1 1 d . .
C7 C 0.61521(18) 1.2455(3) 0.67588(13) 0.0323(4) Uani 1 1 d . .
H7 H 0.5702 1.1256 0.6896 0.039 Uiso 1 1 calc R U
C8 C 0.6941(2) 0.4296(3) 0.90478(13) 0.0349(5) Uani 1 1 d . .
H8 H 0.6306 0.3312 0.8745 0.042 Uiso 1 1 calc R U
C9 C 0.82431(17) 0.7523(3) 0.90912(12) 0.0280(4) Uani 1 1 d . .
C10 C 0.88465(19) 0.7203(3) 0.99625(13) 0.0335(5) Uani 1 1 d . .
H10 H 0.9488 0.8175 1.0266 0.040 Uiso 1 1 calc R U
C11 C 0.55716(19) 1.4194(3) 0.62403(14) 0.0369(5) Uani 1 1 d . .
H11 H 0.4663 1.4374 0.5968 0.044 Uiso 1 1 calc R U
C12 C 0.8482(2) 0.5426(3) 1.03718(13) 0.0374(5) Uani 1 1 d . .
H12 H 0.8876 0.5207 1.0954 0.045 Uiso 1 1 calc R U
C13 C 0.7537(2) 0.3974(3) 0.99196(14) 0.0373(5) Uani 1 1 d . .
H13 H 0.7298 0.2778 1.0198 0.045 Uiso 1 1 calc R U
C14 C 0.72874(18) 0.6063(3) 0.86317(13) 0.0302(4) Uani 1 1 d . .
H14 H 0.6888 0.6281 0.8050 0.036 Uiso 1 1 calc R U
C15 C 0.65951(19) 1.5597(3) 0.62054(13) 0.0340(5) Uani 1 1 d . .
H15 H 0.6493 1.6899 0.5904 0.041 Uiso 1 1 calc R U
H1 H 0.853(2) 1.534(4) 0.6772(14) 0.039(6) Uiso 1 1 d . .

loop_
_atom_site_aniso_label
_atom_site_aniso_U_11
_atom_site_aniso_U_22
_atom_site_aniso_U_33
_atom_site_aniso_U_23
_atom_site_aniso_U_13
_atom_site_aniso_U_12
O1 0.0238(7) 0.0313(7) 0.0391(8) 0.0027(6) 0.0055(6) 0.0000(5)
N2 0.0285(8) 0.0270(8) 0.0314(9) 0.0019(7) 0.0058(7) 0.0013(6)
N3 0.0242(8) 0.0277(8) 0.0340(9) 0.0009(7) 0.0056(7) -0.0020(7)
N4 0.0295(8) 0.0285(8) 0.0318(9) 0.0018(7) 0.0074(7) 0.0008(7)
C5 0.0268(9) 0.0256(9) 0.0259(9) -0.0027(8) 0.0058(7) 0.0001(7)
C6 0.0255(9) 0.0257(9) 0.0291(9) -0.0007(8) 0.0070(7) -0.0004(7)
C7 0.0275(9) 0.0324(10) 0.0355(11) 0.0011(9) 0.0060(8) -0.0033(8)
C8 0.0353(10) 0.0301(9) 0.0398(12) -0.0026(9) 0.0109(9) -0.0043(8)
C9 0.0270(9) 0.0264(9) 0.0320(10) 0.0007(8) 0.0105(8) 0.0041(7)
C10 0.0334(10) 0.0339(10) 0.0325(11) -0.0009(9) 0.0077(8) -0.0005(8)
C11 0.0248(9) 0.0402(11) 0.0417(12) 0.0031(9) 0.0017(8) 0.0018(8)
C12 0.0424(11) 0.0393(11) 0.0310(11) 0.0033(9) 0.0108(9) 0.0017(9)
C13 0.0456(12) 0.0291(10) 0.0408(12) 0.0061(9) 0.0176(10) 0.0004(9)
C14 0.0299(9) 0.0298(9) 0.0305(10) -0.0009(8) 0.0076(8) 0.0011(8)
C15 0.0322(10) 0.0303(10) 0.0365(11) 0.0057(9) 0.0037(8) 0.0044(8)

loop_
_atom_type_symbol
_atom_type_description
_atom_type_scat_dispersion_real
_atom_type_scat_dispersion_imag
_atom_type_scat_source
C C 0.0181 0.0091 'International Tables Vol C Tables 4.2.6.8 and 6.1.1.4'
H H 0.0000 0.0000 'International Tables Vol C Tables 4.2.6.8 and 6.1.1.4'
N N 0.0311 0.0180 'International Tables Vol C Tables 4.2.6.8 and 6.1.1.4'
O O 0.0492 0.0322 'International Tables Vol C Tables 4.2.6.8 and 6.1.1.4'

loop_
_geom_angle_atom_site_label_1
_geom_angle_atom_site_label_2
_geom_angle_atom_site_label_3
_geom_angle
N4 N2 C5 111.53(15)
C15 N3 C6 109.11(16)
N2 N4 C9 114.68(15)
O1 C5 C6 124.59(17)
O1 C5 N2 123.75(16)
C6 C5 N2 111.63(15)
N3 C6 C7 107.45(16)
N3 C6 C5 121.83(16)
C7 C6 C5 130.54(17)
C6 C7 C11 107.39(17)
C14 C8 C13 120.29(18)
C10 C9 C14 120.57(17)
C10 C9 N4 115.42(16)
C14 C9 N4 123.99(17)
C12 C10 C9 119.37(18)
C15 C11 C7 107.23(17)
C13 C12 C10 120.28(19)
C12 C13 C8 120.15(18)
C8 C14 C9 119.33(18)
N3 C15 C11 108.82(17)

loop_
_geom_bond_atom_site_label_1
_geom_bond_atom_site_label_2
_geom_bond_distance
O1 C5 1.224(2)
N2 N4 1.253(2)
N2 C5 1.449(2)
N3 C15 1.350(2)
N3 C6 1.371(2)
N4 C9 1.427(2)
C5 C6 1.435(3)
C6 C7 1.390(3)
C7 C11 1.394(3)
C8 C14 1.376(3)
C8 C13 1.393(3)
C9 C10 1.393(3)
C9 C14 1.394(3)
C10 C12 1.382(3)
C11 C15 1.377(3)
C12 C13 1.380(3)
